data_7038231
loop_
_publ_author_name
'Xing, Kai'
'Fan, Ruiqing'
'Gao, Song'
'Wang, Xinming'
'Du, Xi'
'Wang, Ping'
'Fang, Ru'
'Yang, Yulin'

_publ_section_title
;
 Controllable synthesis of Zn/Cd(ii) coordination polymers: dual-emissive
 luminescent properties, and tailoring emission tendency under varying
 excitation energies.
;
_journal_issue 11
_journal_name_full 'Dalton transactions (Cambridge, England : 2003)'
_journal_page_first 4863
_journal_page_last 4878
_journal_paper_doi 10.1039/c5dt04759e
_journal_volume 45
_journal_year 2016
_chemical_formula_sum 'C50 H36 Cd3 N4 O17'
_chemical_formula_weight 1302.03
_chemical_name_systematic
; 
 ? 
;
_space_group_IT_number 2
_symmetry_cell_setting triclinic
_symmetry_space_group_name_Hall '-P 1'
_symmetry_space_group_name_H-M 'P -1'
_atom_sites_solution_hydrogens geom
_atom_sites_solution_primary direct
_atom_sites_solution_secondary difmap
_audit_creation_method SHELXL-97
_audit_update_record
;
2016-01-09 deposited with the CCDC.
2016-02-01 downloaded from the CCDC.
;
_cell_angle_alpha 95.331(7)
_cell_angle_beta 106.021(7)
_cell_angle_gamma 118.084(6)
_cell_formula_units_Z 2
_cell_length_a 13.862(3)
_cell_length_b 14.477(3)
_cell_length_c 14.664(4)
_cell_measurement_reflns_used 8699
_cell_measurement_temperature 289(2)
_cell_measurement_theta_max 25.50
_cell_measurement_theta_min 3.00
_cell_volume 2407.7(10)
_computing_cell_refinement 'Bruker SMART'
_computing_data_collection 'Bruker SMART'
_computing_data_reduction 'Bruker SAINT'
_computing_molecular_graphics 'Bruker SHELXTL'
_computing_publication_material 'Bruker SHELXTL'
_computing_structure_refinement 'SHELXL-97 (Sheldrick, 1997)'
_computing_structure_solution 'SHELXS-97 (Sheldrick, 1990)'
_diffrn_ambient_temperature 289(2)
_diffrn_measured_fraction_theta_full 0.986
_diffrn_measured_fraction_theta_max 0.970
_diffrn_measurement_device_type 'Bruker Smart APEX CCD area detector'
_diffrn_measurement_method 'phi and omega scans'
_diffrn_radiation_monochromator graphite
_diffrn_radiation_source 'fine-focus sealed tube'
_diffrn_radiation_type MoK\a
_diffrn_radiation_wavelength 0.71073
_diffrn_reflns_av_R_equivalents 0.1016
_diffrn_reflns_av_sigmaI/netI 0.1412
_diffrn_reflns_limit_h_max 16
_diffrn_reflns_limit_h_min -16
_diffrn_reflns_limit_k_max 17
_diffrn_reflns_limit_k_min -17
_diffrn_reflns_limit_l_max 17
_diffrn_reflns_limit_l_min -16
_diffrn_reflns_number 20418
_diffrn_reflns_theta_full 25.00
_diffrn_reflns_theta_max 25.50
_diffrn_reflns_theta_min 3.00
_diffrn_standards_decay_% 0
_diffrn_standards_interval_count 0
_diffrn_standards_interval_time 0
_diffrn_standards_number 0
_exptl_absorpt_coefficient_mu 1.393
_exptl_absorpt_correction_T_max 0.7212
_exptl_absorpt_correction_T_min 0.7125
_exptl_absorpt_correction_type multi-scan
_exptl_crystal_colour colorless
_exptl_crystal_density_diffrn 1.796
_exptl_crystal_density_method 'not measured'
_exptl_crystal_description block
_exptl_crystal_F_000 1288
_exptl_crystal_size_max 0.26
_exptl_crystal_size_mid 0.26
_exptl_crystal_size_min 0.25
_refine_diff_density_max 1.479
_refine_diff_density_min -1.296
_refine_diff_density_rms 0.148
_refine_ls_extinction_method none
_refine_ls_goodness_of_fit_ref 0.853
_refine_ls_hydrogen_treatment mixed
_refine_ls_matrix_type full
_refine_ls_number_parameters 667
_refine_ls_number_reflns 8699
_refine_ls_number_restraints 0
_refine_ls_restrained_S_all 0.853
_refine_ls_R_factor_all 0.1335
_refine_ls_R_factor_gt 0.0547
_refine_ls_shift/su_max 0.000
_refine_ls_shift/su_mean 0.000
_refine_ls_structure_factor_coef Fsqd
_refine_ls_weighting_details 'calc w=1/[\s^2^(Fo^2^)+(0.1000P)^2^+0.0000P] where P=(Fo^2^+2Fc^2^)/3'
_refine_ls_weighting_scheme calc
_refine_ls_wR_factor_gt 0.1279
_refine_ls_wR_factor_ref 0.1676
_reflns_number_gt 4680
_reflns_number_total 8699
_reflns_threshold_expression >2sigma(I)
_cod_data_source_file c5dt04759e2.cif
_cod_data_source_block xk
_cod_depositor_comments
;
The following automatic conversions were performed:

'_symmetry_cell_setting' value 'Triclinic' changed to 'triclinic'
according to
/usr/data/users/saulius/crontab/automatic-downloads/rss-feeds/RSC/lib/dictionaries/cif_core.dic
dictionary named 'cif_core.dic' version 2.4.2 from 2011-04-26.

Automatic conversion script
Id: cif_fix_values 4268 2015-11-12 08:31:59Z antanas 

 Adding full bibliography for 7038227--7038231.cif.
;
_cod_original_sg_symbol_H-M P-1
_cod_database_code 7038231

loop_
_symmetry_equiv_pos_as_xyz
'x, y, z'
'-x, -y, -z'

loop_
_atom_site_label
_atom_site_type_symbol
_atom_site_fract_x
_atom_site_fract_y
_atom_site_fract_z
_atom_site_U_iso_or_equiv
_atom_site_adp_type
_atom_site_occupancy
_atom_site_symmetry_multiplicity
_atom_site_calc_flag
_atom_site_refinement_flags
Cd1 Cd 0.62151(6) 0.71356(6) 0.41856(5) 0.0311(2) Uani 1 1 d .
Cd2 Cd 0.52645(6) 0.72488(5) 0.16923(5) 0.0304(2) Uani 1 1 d .
Cd3 Cd 0.28356(6) 0.79385(6) 0.13661(5) 0.0345(2) Uani 1 1 d .
O1 O 0.4449(6) 0.9744(6) 0.1631(6) 0.058(2) Uani 1 1 d .
O2 O 0.4826(5) 0.8589(5) 0.2282(5) 0.0389(17) Uani 1 1 d .
O3 O 0.6856(7) 0.8881(5) 0.4248(5) 0.0516(19) Uani 1 1 d .
O4 O 0.6959(6) 0.8635(6) 0.2777(6) 0.051(2) Uani 1 1 d .
O5 O 0.9109(5) 1.1007(5) 0.4647(5) 0.0432(17) Uani 1 1 d .
O6 O 0.1512(7) 0.8583(7) 0.1468(6) 0.062(2) Uani 1 1 d .
O7 O 0.2523(6) 0.8369(6) 0.2771(6) 0.056(2) Uani 1 1 d .
O8 O 0.4494(6) 0.5293(5) 0.3648(5) 0.0412(17) Uani 1 1 d .
O9 O 0.4498(5) 0.6466(5) 0.2796(5) 0.0319(15) Uani 1 1 d .
O10 O 0.1995(6) 0.6169(5) 0.1530(5) 0.0426(17) Uani 1 1 d .
O11 O 0.3288(5) 0.6479(5) 0.0812(5) 0.0372(16) Uani 1 1 d .
O12 O 0.0984(5) 0.4173(5) -0.0363(4) 0.0362(16) Uani 1 1 d .
O13 O 0.6792(6) 0.6341(6) 0.3201(5) 0.0492(19) Uani 1 1 d .
O14 O 0.6159(6) 0.6323(6) 0.1646(5) 0.0480(18) Uani 1 1 d .
O1W O 0.416(2) 0.8636(17) 0.4494(17) 0.283(11) Uani 1 1 d .
H1WB H 0.4826 0.8926 0.4440 0.424 Uiso 1 1 d R
H1WC H 0.4179 0.9045 0.4964 0.424 Uiso 1 1 d R
O2W O 0.1011(13) 0.9855(11) 0.0287(11) 0.168(6) Uani 1 1 d .
H2WB H 0.0927 0.9550 -0.0277 0.202 Uiso 1 1 d R
H2WA H 0.1489 1.0534 0.0424 0.252 Uiso 1 1 d R
O3W O 0.2375(11) 0.6285(9) 0.3782(9) 0.133(4) Uani 1 1 d .
H3WB H 0.1760 0.5999 0.3923 0.199 Uiso 1 1 d R
H3WC H 0.2345 0.5813 0.3366 0.199 Uiso 1 1 d R
N1 N 0.5577(7) 0.7382(6) 0.5458(6) 0.0356(19) Uani 1 1 d .
N2 N 0.5364(8) 0.7513(7) 1.0223(6) 0.046(2) Uani 1 1 d .
N3 N 0.1968(7) 0.7662(7) -0.0280(6) 0.040(2) Uani 1 1 d .
N4 N 0.7801(7) 0.7288(7) 0.5419(6) 0.039(2) Uani 1 1 d .
C1 C 0.8235(8) 1.1173(8) 0.4102(7) 0.038(2) Uani 1 1 d .
C2 C 0.7188(8) 1.0299(7) 0.3487(7) 0.030(2) Uani 1 1 d .
C3 C 0.6966(8) 0.9177(8) 0.3502(8) 0.040(2) Uani 1 1 d .
C4 C 0.6339(8) 1.0447(7) 0.2851(7) 0.037(2) Uani 1 1 d .
C5 C 0.5131(8) 0.9539(8) 0.2207(7) 0.038(2) Uani 1 1 d .
C6 C 0.6619(10) 1.1529(8) 0.2883(9) 0.056(3) Uani 1 1 d .
H6A H 0.6087 1.1659 0.2460 0.067 Uiso 1 1 calc R
C7 C 0.7670(11) 1.2385(10) 0.3535(11) 0.071(4) Uani 1 1 d .
H7A H 0.7829 1.3089 0.3564 0.085 Uiso 1 1 calc R
C8 C 0.8495(9) 1.2221(8) 0.4147(9) 0.053(3) Uani 1 1 d .
H8A H 0.9209 1.2806 0.4581 0.064 Uiso 1 1 calc R
C9 C 0.9340(8) 1.1078(7) 0.5641(8) 0.037(2) Uani 1 1 d .
C10 C 0.8639(8) 1.1170(7) 0.6116(8) 0.038(2) Uani 1 1 d .
H10A H 0.7980 1.1189 0.5769 0.046 Uiso 1 1 calc R
C11 C 0.8931(8) 1.1232(7) 0.7117(7) 0.035(2) Uani 1 1 d .
C12 C 0.1741(9) 0.8586(8) 0.2351(8) 0.043(3) Uani 1 1 d .
C13 C 0.9918(8) 1.1192(8) 0.7605(8) 0.042(3) Uani 1 1 d .
H13A H 1.0127 1.1239 0.8275 0.051 Uiso 1 1 calc R
C14 C 1.0593(9) 1.1083(8) 0.7116(8) 0.048(3) Uani 1 1 d .
H14A H 1.1245 1.1048 0.7454 0.058 Uiso 1 1 calc R
C15 C 1.0302(8) 1.1026(7) 0.6124(8) 0.041(3) Uani 1 1 d .
H15A H 1.0754 1.0954 0.5790 0.050 Uiso 1 1 calc R
C16 C 0.1589(8) 0.3942(8) 0.0414(7) 0.033(2) Uani 1 1 d .
C17 C 0.2429(7) 0.4800(7) 0.1236(6) 0.027(2) Uani 1 1 d .
C18 C 0.2591(8) 0.5900(7) 0.1209(7) 0.033(2) Uani 1 1 d .
C19 C 0.3016(7) 0.4575(7) 0.2039(7) 0.028(2) Uani 1 1 d .
C20 C 0.4040(8) 0.5480(8) 0.2889(7) 0.032(2) Uani 1 1 d .
C21 C 0.2702(8) 0.3530(7) 0.2037(8) 0.038(2) Uani 1 1 d .
H21A H 0.3069 0.3380 0.2586 0.045 Uiso 1 1 calc R
C22 C 0.1842(10) 0.2694(9) 0.1223(8) 0.049(3) Uani 1 1 d .
H22A H 0.1631 0.1984 0.1231 0.059 Uiso 1 1 calc R
C23 C 0.1294(9) 0.2893(8) 0.0407(8) 0.045(3) Uani 1 1 d .
H23A H 0.0730 0.2326 -0.0147 0.054 Uiso 1 1 calc R
C24 C 0.1186(8) 0.4100(7) -0.1230(7) 0.029(2) Uani 1 1 d .
C25 C 0.2083(8) 0.3972(7) -0.1344(7) 0.033(2) Uani 1 1 d .
H25A H 0.2596 0.3924 -0.0815 0.040 Uiso 1 1 calc R
C26 C 0.2206(8) 0.3918(7) -0.2232(7) 0.032(2) Uani 1 1 d .
C27 C 0.6836(8) 0.6263(8) 0.2371(8) 0.035(2) Uani 1 1 d .
C28 C 0.1457(9) 0.3989(8) -0.3020(7) 0.043(3) Uani 1 1 d .
H28A H 0.1554 0.3964 -0.3623 0.051 Uiso 1 1 calc R
C29 C 0.0543(9) 0.4099(8) -0.2902(7) 0.045(3) Uani 1 1 d .
H29A H 0.0028 0.4148 -0.3429 0.053 Uiso 1 1 calc R
C30 C 0.0408(8) 0.4134(7) -0.2013(7) 0.035(2) Uani 1 1 d .
H30A H -0.0215 0.4181 -0.1942 0.042 Uiso 1 1 calc R
C31 C 0.4913(9) 0.6505(8) 0.5715(7) 0.043(3) Uani 1 1 d .
H31A H 0.4505 0.5836 0.5257 0.051 Uiso 1 1 calc R
C32 C 0.4797(9) 0.6530(9) 0.6596(8) 0.044(3) Uani 1 1 d .
H32A H 0.4319 0.5888 0.6728 0.052 Uiso 1 1 calc R
C33 C 0.5380(8) 0.7500(7) 0.7307(7) 0.030(2) Uani 1 1 d .
C34 C 0.6059(9) 0.8438(8) 0.7049(8) 0.043(3) Uani 1 1 d .
H34A H 0.6455 0.9118 0.7489 0.052 Uiso 1 1 calc R
C35 C 0.6124(10) 0.8329(8) 0.6140(8) 0.047(3) Uani 1 1 d .
H35A H 0.6582 0.8958 0.5979 0.056 Uiso 1 1 calc R
C36 C 0.5375(8) 0.7528(7) 0.8310(7) 0.033(2) Uani 1 1 d .
C37 C 0.4524(16) 0.6738(13) 0.8502(13) 0.115(6) Uani 1 1 d .
H37A H 0.3922 0.6135 0.7993 0.138 Uiso 1 1 calc R
C38 C 0.4513(19) 0.6793(15) 0.9452(14) 0.137(8) Uani 1 1 d .
H38A H 0.3842 0.6272 0.9532 0.164 Uiso 1 1 calc R
C39 C 0.6114(13) 0.8303(11) 1.0018(11) 0.082(4) Uani 1 1 d .
H39A H 0.6693 0.8906 1.0536 0.098 Uiso 1 1 calc R
C40 C 0.6146(13) 0.8349(11) 0.9098(11) 0.081(4) Uani 1 1 d .
H40A H 0.6728 0.8976 0.9023 0.098 Uiso 1 1 calc R
C41 C 0.2184(10) 0.8489(9) -0.0675(9) 0.054(3) Uani 1 1 d .
H41A H 0.2883 0.9143 -0.0337 0.064 Uiso 1 1 calc R
C42 C 0.1452(10) 0.8459(9) -0.1550(9) 0.057(3) Uani 1 1 d .
H42A H 0.1644 0.9077 -0.1780 0.068 Uiso 1 1 calc R
C43 C 0.0428(8) 0.7485(8) -0.2074(7) 0.039(2) Uani 1 1 d .
C44 C 0.0222(9) 0.6600(8) -0.1700(8) 0.045(3) Uani 1 1 d .
H44A H -0.0442 0.5922 -0.2041 0.054 Uiso 1 1 calc R
C45 C 0.1004(9) 0.6732(8) -0.0827(7) 0.040(2) Uani 1 1 d .
H45A H 0.0850 0.6120 -0.0594 0.048 Uiso 1 1 calc R
C46 C -0.0454(8) 0.7412(8) -0.2977(7) 0.035(2) Uani 1 1 d .
C47 C 0.9439(9) 0.8295(8) 0.6918(8) 0.047(3) Uani 1 1 d .
H47A H 0.9962 0.8957 0.7387 0.071 Uiso 1 1 calc R
C48 C 0.8569(9) 0.8208(8) 0.6129(8) 0.047(3) Uani 1 1 d .
H48A H 0.8510 0.8817 0.6084 0.056 Uiso 1 1 calc R
C49 C 0.7944(9) 0.6445(8) 0.5515(7) 0.042(3) Uani 1 1 d .
H49A H 0.7442 0.5802 0.5020 0.051 Uiso 1 1 calc R
C50 C 0.8769(9) 0.6468(8) 0.6285(7) 0.042(3) Uani 1 1 d .
H50A H 0.8812 0.5849 0.6315 0.063 Uiso 1 1 calc R

loop_
_atom_site_aniso_label
_atom_site_aniso_U_11
_atom_site_aniso_U_22
_atom_site_aniso_U_33
_atom_site_aniso_U_23
_atom_site_aniso_U_13
_atom_site_aniso_U_12
Cd1 0.0300(4) 0.0445(4) 0.0193(4) 0.0084(3) 0.0065(3) 0.0209(3)
Cd2 0.0297(4) 0.0448(4) 0.0222(4) 0.0104(3) 0.0103(3) 0.0227(3)
Cd3 0.0321(4) 0.0485(4) 0.0265(4) 0.0074(3) 0.0049(3) 0.0271(4)
O1 0.041(4) 0.066(5) 0.055(6) 0.015(4) -0.006(4) 0.031(4)
O2 0.026(4) 0.030(4) 0.053(5) 0.000(3) 0.007(3) 0.014(3)
O3 0.060(5) 0.047(4) 0.034(5) 0.015(4) 0.009(4) 0.021(4)
O4 0.036(4) 0.067(5) 0.052(5) -0.008(4) 0.009(4) 0.037(4)
O5 0.027(4) 0.059(4) 0.041(5) 0.008(4) 0.008(3) 0.024(3)
O6 0.056(5) 0.095(6) 0.043(6) 0.005(5) 0.018(4) 0.047(5)
O7 0.052(5) 0.086(6) 0.044(5) 0.012(4) 0.018(4) 0.047(5)
O8 0.046(4) 0.045(4) 0.026(4) 0.009(3) 0.004(3) 0.023(4)
O9 0.029(4) 0.045(4) 0.029(4) 0.015(3) 0.014(3) 0.022(3)
O10 0.043(4) 0.053(4) 0.046(5) 0.011(4) 0.020(4) 0.033(4)
O11 0.032(4) 0.048(4) 0.029(4) 0.015(3) 0.008(3) 0.020(3)
O12 0.039(4) 0.061(4) 0.012(4) -0.001(3) 0.002(3) 0.034(4)
O13 0.065(5) 0.078(5) 0.037(5) 0.022(4) 0.027(4) 0.055(5)
O14 0.046(4) 0.083(5) 0.030(4) 0.013(4) 0.012(4) 0.046(4)
O1W 0.28(3) 0.28(2) 0.28(3) 0.07(2) 0.10(2) 0.15(2)
O2W 0.168(14) 0.168(13) 0.168(16) 0.044(11) 0.061(12) 0.087(11)
O3W 0.133(11) 0.133(10) 0.133(12) 0.035(9) 0.048(9) 0.069(9)
N1 0.039(5) 0.047(5) 0.022(5) 0.014(4) 0.011(4) 0.023(4)
N2 0.036(5) 0.054(6) 0.016(5) -0.004(4) 0.002(4) 0.004(5)
N3 0.043(5) 0.055(5) 0.022(5) 0.014(4) 0.000(4) 0.031(5)
N4 0.034(5) 0.052(5) 0.025(5) 0.011(4) 0.003(4) 0.022(4)
C1 0.033(6) 0.045(6) 0.036(7) 0.005(5) 0.014(5) 0.020(5)
C2 0.028(5) 0.034(5) 0.025(6) -0.002(4) 0.004(4) 0.018(5)
C3 0.014(5) 0.057(7) 0.037(7) 0.008(6) -0.002(5) 0.016(5)
C4 0.032(6) 0.038(6) 0.039(7) 0.004(5) 0.010(5) 0.018(5)
C5 0.029(6) 0.044(6) 0.028(6) -0.006(5) 0.003(5) 0.017(5)
C6 0.046(7) 0.040(6) 0.074(9) 0.025(6) 0.008(7) 0.022(6)
C7 0.055(8) 0.047(7) 0.102(12) 0.025(8) 0.025(8) 0.021(7)
C8 0.033(6) 0.044(7) 0.061(9) 0.004(6) 0.004(6) 0.013(5)
C9 0.025(5) 0.038(6) 0.037(7) 0.003(5) 0.005(5) 0.012(5)
C10 0.023(5) 0.044(6) 0.046(7) 0.002(5) 0.011(5) 0.020(5)
C11 0.032(6) 0.032(5) 0.033(6) -0.005(4) 0.008(5) 0.016(5)
C12 0.038(6) 0.041(6) 0.038(7) -0.010(5) 0.008(6) 0.019(5)
C13 0.037(6) 0.045(6) 0.034(6) -0.001(5) 0.006(5) 0.020(5)
C14 0.041(7) 0.058(7) 0.043(8) 0.002(6) 0.009(6) 0.029(6)
C15 0.034(6) 0.042(6) 0.047(7) -0.002(5) 0.014(5) 0.022(5)
C16 0.028(5) 0.047(6) 0.022(6) 0.004(5) 0.007(5) 0.021(5)
C17 0.022(5) 0.042(5) 0.018(5) 0.003(4) 0.007(4) 0.018(4)
C18 0.031(5) 0.040(6) 0.024(6) 0.007(5) 0.004(5) 0.020(5)
C19 0.026(5) 0.037(5) 0.021(5) 0.004(4) 0.010(4) 0.018(4)
C20 0.025(5) 0.059(7) 0.024(6) 0.014(5) 0.016(5) 0.027(5)
C21 0.042(6) 0.035(6) 0.038(7) -0.002(5) 0.010(5) 0.025(5)
C22 0.059(8) 0.049(7) 0.045(8) 0.014(6) 0.020(6) 0.030(6)
C23 0.041(6) 0.045(6) 0.035(7) -0.004(5) 0.010(5) 0.017(5)
C24 0.025(5) 0.024(5) 0.023(6) -0.005(4) 0.001(4) 0.008(4)
C25 0.025(5) 0.042(6) 0.028(6) 0.002(4) 0.001(4) 0.020(5)
C26 0.028(5) 0.047(6) 0.022(6) 0.011(5) 0.008(5) 0.020(5)
C27 0.027(5) 0.047(6) 0.042(7) 0.015(5) 0.021(5) 0.022(5)
C28 0.050(7) 0.064(7) 0.019(6) 0.007(5) 0.010(5) 0.035(6)
C29 0.045(7) 0.070(7) 0.022(6) 0.002(5) 0.001(5) 0.040(6)
C30 0.029(5) 0.042(6) 0.030(6) -0.004(5) -0.001(5) 0.024(5)
C31 0.051(7) 0.049(6) 0.027(6) 0.010(5) 0.021(6) 0.021(6)
C32 0.037(6) 0.054(7) 0.038(7) 0.019(6) 0.017(5) 0.021(5)
C33 0.035(6) 0.041(6) 0.022(5) 0.006(4) 0.013(5) 0.024(5)
C34 0.061(7) 0.035(6) 0.034(7) 0.004(5) 0.021(6) 0.024(5)
C35 0.064(8) 0.037(6) 0.042(7) 0.015(5) 0.032(6) 0.021(6)
C36 0.037(6) 0.031(5) 0.023(6) -0.002(4) 0.010(5) 0.014(5)
C37 0.116(15) 0.105(12) 0.086(14) 0.027(10) 0.059(12) 0.015(11)
C38 0.155(19) 0.126(15) 0.086(15) 0.036(12) 0.082(15) 0.018(14)
C39 0.092(12) 0.070(9) 0.066(11) 0.018(8) 0.034(9) 0.027(9)
C40 0.088(11) 0.076(9) 0.064(11) 0.024(8) 0.040(9) 0.024(9)
C41 0.037(7) 0.057(7) 0.046(8) 0.017(6) 0.003(6) 0.016(6)
C42 0.048(7) 0.050(7) 0.049(8) 0.019(6) -0.005(6) 0.020(6)
C43 0.035(6) 0.058(7) 0.030(6) 0.024(5) 0.013(5) 0.026(6)
C44 0.037(6) 0.052(6) 0.037(7) 0.011(5) 0.005(5) 0.022(5)
C45 0.042(6) 0.040(6) 0.031(6) 0.008(5) 0.003(5) 0.021(5)
C46 0.028(5) 0.051(6) 0.022(6) 0.006(5) 0.006(5) 0.019(5)
C47 0.039(6) 0.046(6) 0.039(7) 0.016(5) -0.001(5) 0.015(5)
C48 0.042(7) 0.043(6) 0.044(7) 0.013(6) 0.003(6) 0.020(5)
C49 0.036(6) 0.049(6) 0.028(6) 0.009(5) 0.001(5) 0.018(5)
C50 0.040(6) 0.050(6) 0.031(6) 0.010(5) 0.004(5) 0.024(5)

loop_
_atom_type_symbol
_atom_type_description
_atom_type_scat_dispersion_real
_atom_type_scat_dispersion_imag
_atom_type_scat_source
C C 0.0033 0.0016 'International Tables Vol C Tables 4.2.6.8 and 6.1.1.4'
H H 0.0000 0.0000 'International Tables Vol C Tables 4.2.6.8 and 6.1.1.4'
N N 0.0061 0.0033 'International Tables Vol C Tables 4.2.6.8 and 6.1.1.4'
O O 0.0106 0.0060 'International Tables Vol C Tables 4.2.6.8 and 6.1.1.4'
Cd Cd -0.8075 1.2024 'International Tables Vol C Tables 4.2.6.8 and 6.1.1.4'

loop_
_geom_angle_atom_site_label_1
_geom_angle_atom_site_label_2
_geom_angle_atom_site_label_3
_geom_angle
_geom_angle_site_symmetry_1
_geom_angle_site_symmetry_3
O3 Cd1 O13 114.4(3) . .
O3 Cd1 N4 100.6(3) . .
O13 Cd1 N4 82.5(3) . .
O3 Cd1 N1 86.6(3) . .
O13 Cd1 N1 157.3(3) . .
N4 Cd1 N1 85.4(3) . .
O3 Cd1 O9 95.1(2) . .
O13 Cd1 O9 85.9(2) . .
N4 Cd1 O9 163.3(2) . .
N1 Cd1 O9 101.3(2) . .
O3 Cd1 O8 145.7(2) . .
O13 Cd1 O8 81.9(2) . .
N4 Cd1 O8 111.8(3) . .
N1 Cd1 O8 85.0(3) . .
O9 Cd1 O8 54.4(2) . .
O14 Cd2 O4 88.4(2) . .
O14 Cd2 N2 88.3(3) . 1_554
O4 Cd2 N2 103.9(3) . 1_554
O14 Cd2 O9 93.4(2) . .
O4 Cd2 O9 97.4(3) . .
N2 Cd2 O9 158.7(3) 1_554 .
O14 Cd2 O11 121.4(2) . .
O4 Cd2 O11 150.0(2) . .
N2 Cd2 O11 81.3(3) 1_554 .
O9 Cd2 O11 79.7(2) . .
O14 Cd2 O2 160.5(2) . .
O4 Cd2 O2 73.7(2) . .
N2 Cd2 O2 103.2(3) 1_554 .
O9 Cd2 O2 81.5(2) . .
O11 Cd2 O2 76.3(2) . .
N3 Cd3 O7 136.5(3) . .
N3 Cd3 O10 101.8(3) . .
O7 Cd3 O10 85.8(3) . .
N3 Cd3 O2 128.3(3) . .
O7 Cd3 O2 91.3(2) . .
O10 Cd3 O2 99.6(2) . .
N3 Cd3 O1 95.8(3) . .
O7 Cd3 O1 94.2(3) . .
O10 Cd3 O1 154.3(2) . .
O2 Cd3 O1 54.8(2) . .
N3 Cd3 O6 82.8(3) . .
O7 Cd3 O6 54.4(3) . .
O10 Cd3 O6 107.6(2) . .
O2 Cd3 O6 133.0(2) . .
O1 Cd3 O6 92.9(3) . .
N3 Cd3 O11 84.0(2) . .
O7 Cd3 O11 130.4(2) . .
O10 Cd3 O11 53.1(2) . .
O2 Cd3 O11 72.6(2) . .
O1 Cd3 O11 111.3(2) . .
O6 Cd3 O11 153.4(2) . .
N3 Cd3 C5 116.1(3) . .
O7 Cd3 C5 90.3(3) . .
O10 Cd3 C5 127.0(3) . .
O2 Cd3 C5 27.6(2) . .
O1 Cd3 C5 27.4(2) . .
O6 Cd3 C5 112.4(3) . .
O11 Cd3 C5 94.1(2) . .
N3 Cd3 C12 109.2(3) . .
O7 Cd3 C12 27.6(3) . .
O10 Cd3 C12 96.4(3) . .
O2 Cd3 C12 114.4(3) . .
O1 Cd3 C12 95.3(3) . .
O6 Cd3 C12 26.9(3) . .
O11 Cd3 C12 149.2(3) . .
C5 Cd3 C12 103.9(3) . .
C5 O1 Cd3 90.0(6) . .
C5 O2 Cd3 92.1(5) . .
C5 O2 Cd2 133.3(6) . .
Cd3 O2 Cd2 107.0(2) . .
C3 O3 Cd1 117.6(7) . .
C3 O4 Cd2 120.1(6) . .
C9 O5 C1 120.3(7) . .
C12 O6 Cd3 90.2(6) . .
C12 O7 Cd3 95.8(6) . .
C20 O8 Cd1 90.9(6) . .
C20 O9 Cd2 132.9(5) . .
C20 O9 Cd1 93.8(5) . .
Cd2 O9 Cd1 101.0(2) . .
C18 O10 Cd3 97.8(6) . .
C18 O11 Cd2 116.3(6) . .
C18 O11 Cd3 85.0(5) . .
Cd2 O11 Cd3 103.9(2) . .
C24 O12 C16 118.6(7) . .
C27 O13 Cd1 139.9(6) . .
C27 O14 Cd2 126.1(6) . .
H1WB O1W H1WC 109.5 . .
H2WB O2W H2WA 109.8 . .
H3WB O3W H3WC 109.5 . .
C31 N1 C35 115.4(8) . .
C31 N1 Cd1 118.0(6) . .
C35 N1 Cd1 123.0(6) . .
C39 N2 C38 112.3(12) . .
C39 N2 Cd2 130.2(9) . 1_556
C38 N2 Cd2 117.4(9) . 1_556
C41 N3 C45 114.8(9) . .
C41 N3 Cd3 120.9(7) . .
C45 N3 Cd3 121.5(7) . .
C48 N4 C49 115.8(8) . .
C48 N4 Cd1 121.4(6) . .
C49 N4 Cd1 122.6(7) . .
C2 C1 C8 122.2(9) . .
C2 C1 O5 119.1(8) . .
C8 C1 O5 118.5(9) . .
C1 C2 C4 120.3(8) . .
C1 C2 C3 118.7(8) . .
C4 C2 C3 121.0(8) . .
O3 C3 O4 125.0(10) . .
O3 C3 C2 117.1(9) . .
O4 C3 C2 117.8(10) . .
C2 C4 C6 117.3(9) . .
C2 C4 C5 124.0(8) . .
C6 C4 C5 118.4(9) . .
O1 C5 O2 121.9(9) . .
O1 C5 C4 119.6(9) . .
O2 C5 C4 118.4(9) . .
O1 C5 Cd3 62.6(5) . .
O2 C5 Cd3 60.3(5) . .
C4 C5 Cd3 168.5(7) . .
C7 C6 C4 120.4(10) . .
C7 C6 H6A 119.8 . .
C4 C6 H6A 119.8 . .
C6 C7 C8 121.2(11) . .
C6 C7 H7A 119.4 . .
C8 C7 H7A 119.4 . .
C1 C8 C7 118.4(11) . .
C1 C8 H8A 120.8 . .
C7 C8 H8A 120.8 . .
C15 C9 O5 115.1(8) . .
C15 C9 C10 121.8(10) . .
O5 C9 C10 123.0(9) . .
C9 C10 C11 119.4(9) . .
C9 C10 H10A 120.3 . .
C11 C10 H10A 120.3 . .
C13 C11 C10 118.4(8) . .
C13 C11 C12 121.1(10) . 2_676
C10 C11 C12 120.3(9) . 2_676
O6 C12 O7 119.4(9) . .
O6 C12 C11 120.0(10) . 2_676
O7 C12 C11 120.5(10) . 2_676
O6 C12 Cd3 62.9(5) . .
O7 C12 Cd3 56.6(5) . .
C11 C12 Cd3 171.7(7) 2_676 .
C14 C13 C11 121.3(10) . .
C14 C13 H13A 119.4 . .
C11 C13 H13A 119.4 . .
C13 C14 C15 120.0(10) . .
C13 C14 H14A 120.0 . .
C15 C14 H14A 120.0 . .
C9 C15 C14 119.0(9) . .
C9 C15 H15A 120.5 . .
C14 C15 H15A 120.5 . .
C23 C16 O12 121.0(9) . .
C23 C16 C17 121.3(9) . .
O12 C16 C17 117.4(8) . .
C16 C17 C19 118.2(8) . .
C16 C17 C18 117.0(8) . .
C19 C17 C18 124.7(8) . .
O10 C18 O11 123.5(8) . .
O10 C18 C17 118.4(8) . .
O11 C18 C17 118.0(8) . .
C21 C19 C17 120.2(9) . .
C21 C19 C20 119.2(9) . .
C17 C19 C20 120.6(8) . .
O8 C20 O9 119.9(9) . .
O8 C20 C19 121.1(9) . .
O9 C20 C19 118.8(8) . .
C19 C21 C22 120.2(10) . .
C19 C21 H21A 119.9 . .
C22 C21 H21A 119.9 . .
C23 C22 C21 121.0(10) . .
C23 C22 H22A 119.5 . .
C21 C22 H22A 119.5 . .
C22 C23 C16 119.0(10) . .
C22 C23 H23A 120.5 . .
C16 C23 H23A 120.5 . .
C30 C24 O12 115.1(8) . .
C30 C24 C25 120.3(9) . .
O12 C24 C25 124.6(8) . .
C26 C25 C24 119.7(9) . .
C26 C25 H25A 120.1 . .
C24 C25 H25A 120.1 . .
C25 C26 C28 120.8(8) . .
C25 C26 C27 119.9(8) . 2_665
C28 C26 C27 119.2(9) . 2_665
O13 C27 O14 124.7(8) . .
O13 C27 C26 116.9(9) . 2_665
O14 C27 C26 118.4(9) . 2_665
C26 C28 C29 119.0(9) . .
C26 C28 H28A 120.5 . .
C29 C28 H28A 120.5 . .
C30 C29 C28 120.1(9) . .
C30 C29 H29A 120.0 . .
C28 C29 H29A 120.0 . .
C24 C30 C29 120.0(9) . .
C24 C30 H30A 120.0 . .
C29 C30 H30A 120.0 . .
N1 C31 C32 124.1(10) . .
N1 C31 H31A 118.0 . .
C32 C31 H31A 118.0 . .
C31 C32 C33 120.6(10) . .
C31 C32 H32A 119.7 . .
C33 C32 H32A 119.7 . .
C32 C33 C34 116.6(9) . .
C32 C33 C36 121.3(8) . .
C34 C33 C36 121.9(8) . .
C35 C34 C33 118.4(9) . .
C35 C34 H34A 120.8 . .
C33 C34 H34A 120.8 . .
N1 C35 C34 124.8(9) . .
N1 C35 H35A 117.6 . .
C34 C35 H35A 117.6 . .
C37 C36 C40 112.6(12) . .
C37 C36 C33 121.9(11) . .
C40 C36 C33 125.3(10) . .
C36 C37 C38 121.2(16) . .
C36 C37 H37A 119.4 . .
C38 C37 H37A 119.4 . .
N2 C38 C37 124.6(16) . .
N2 C38 H38A 117.7 . .
C37 C38 H38A 117.7 . .
N2 C39 C40 125.7(14) . .
N2 C39 H39A 117.2 . .
C40 C39 H39A 117.2 . .
C36 C40 C39 122.1(13) . .
C36 C40 H40A 118.9 . .
C39 C40 H40A 118.9 . .
N3 C41 C42 125.1(10) . .
N3 C41 H41A 117.4 . .
C42 C41 H41A 117.4 . .
C41 C42 C43 118.0(10) . .
C41 C42 H42A 121.0 . .
C43 C42 H42A 121.0 . .
C44 C43 C42 117.6(9) . .
C44 C43 C46 121.3(9) . .
C42 C43 C46 121.1(9) . .
C45 C44 C43 119.1(10) . .
C45 C44 H44A 120.5 . .
C43 C44 H44A 120.5 . .
N3 C45 C44 125.2(9) . .
N3 C45 H45A 117.4 . .
C44 C45 H45A 117.4 . .
C47 C46 C50 116.7(9) 1_454 1_454
C47 C46 C43 120.2(9) 1_454 .
C50 C46 C43 123.0(9) 1_454 .
C48 C47 C46 120.4(10) . 1_656
C48 C47 H47A 119.8 . .
C46 C47 H47A 119.8 1_656 .
N4 C48 C47 123.0(9) . .
N4 C48 H48A 118.5 . .
C47 C48 H48A 118.5 . .
N4 C49 C50 124.3(10) . .
N4 C49 H49A 117.8 . .
C50 C49 H49A 117.8 . .
C49 C50 C46 119.7(9) . 1_656
C49 C50 H50A 120.2 . .
C46 C50 H50A 120.2 1_656 .

loop_
_geom_bond_atom_site_label_1
_geom_bond_atom_site_label_2
_geom_bond_distance
_geom_bond_site_symmetry_2
Cd1 O3 2.232(7) .
Cd1 O13 2.289(6) .
Cd1 N4 2.330(8) .
Cd1 N1 2.340(8) .
Cd1 O9 2.354(6) .
Cd1 O8 2.451(6) .
Cd2 O14 2.220(6) .
Cd2 O4 2.232(7) .
Cd2 N2 2.252(9) 1_554
Cd2 O9 2.278(6) .
Cd2 O11 2.307(6) .
Cd2 O2 2.444(6) .
Cd3 N3 2.280(8) .
Cd3 O7 2.308(7) .
Cd3 O10 2.331(6) .
Cd3 O2 2.361(6) .
Cd3 O1 2.410(7) .
Cd3 O6 2.448(7) .
Cd3 O11 2.594(6) .
Cd3 C5 2.716(10) .
Cd3 C12 2.749(10) .
O1 C5 1.251(11) .
O2 C5 1.260(11) .
O3 C3 1.232(12) .
O4 C3 1.256(12) .
O5 C9 1.386(11) .
O5 C1 1.392(11) .
O6 C12 1.244(12) .
O7 C12 1.280(12) .
O8 C20 1.240(10) .
O9 C20 1.300(11) .
O10 C18 1.242(10) .
O11 C18 1.270(11) .
O12 C24 1.381(10) .
O12 C16 1.386(10) .
O13 C27 1.233(11) .
O14 C27 1.250(11) .
O1W H1WB 0.8500 .
O1W H1WC 0.8500 .
O2W H2WB 0.8500 .
O2W H2WA 0.8500 .
O3W H3WB 0.8500 .
O3W H3WC 0.8500 .
N1 C31 1.334(11) .
N1 C35 1.343(12) .
N2 C39 1.264(15) .
N2 C38 1.28(2) .
N2 Cd2 2.252(9) 1_556
N3 C41 1.321(12) .
N3 C45 1.325(12) .
N4 C48 1.337(12) .
N4 C49 1.338(11) .
C1 C2 1.363(13) .
C1 C8 1.376(13) .
C2 C4 1.403(12) .
C2 C3 1.508(13) .
C4 C6 1.418(13) .
C4 C5 1.499(13) .
C6 C7 1.373(16) .
C6 H6A 0.9300 .
C7 C8 1.377(15) .
C7 H7A 0.9300 .
C8 H8A 0.9300 .
C9 C15 1.366(13) .
C9 C10 1.388(13) .
C10 C11 1.393(13) .
C10 H10A 0.9300 .
C11 C13 1.389(13) .
C11 C12 1.464(13) 2_676
C12 C11 1.464(13) 2_676
C13 C14 1.380(14) .
C13 H13A 0.9300 .
C14 C15 1.381(14) .
C14 H14A 0.9300 .
C15 H15A 0.9300 .
C16 C23 1.372(13) .
C16 C17 1.392(12) .
C17 C19 1.394(12) .
C17 C18 1.506(12) .
C19 C21 1.363(12) .
C19 C20 1.502(13) .
C21 C22 1.377(14) .
C21 H21A 0.9300 .
C22 C23 1.364(14) .
C22 H22A 0.9300 .
C23 H23A 0.9300 .
C24 C30 1.364(12) .
C24 C25 1.391(12) .
C25 C26 1.359(12) .
C25 H25A 0.9300 .
C26 C28 1.373(13) .
C26 C27 1.529(12) 2_665
C27 C26 1.529(12) 2_665
C28 C29 1.403(12) .
C28 H28A 0.9300 .
C29 C30 1.366(13) .
C29 H29A 0.9300 .
C30 H30A 0.9300 .
C31 C32 1.344(13) .
C31 H31A 0.9300 .
C32 C33 1.380(13) .
C32 H32A 0.9300 .
C33 C34 1.400(13) .
C33 C36 1.470(12) .
C34 C35 1.361(13) .
C34 H34A 0.9300 .
C35 H35A 0.9300 .
C36 C37 1.323(17) .
C36 C40 1.325(16) .
C37 C38 1.39(2) .
C37 H37A 0.9300 .
C38 H38A 0.9300 .
C39 C40 1.369(18) .
C39 H39A 0.9300 .
C40 H40A 0.9300 .
C41 C42 1.381(14) .
C41 H41A 0.9300 .
C42 C43 1.381(14) .
C42 H42A 0.9300 .
C43 C44 1.376(13) .
C43 C46 1.489(13) .
C44 C45 1.359(13) .
C44 H44A 0.9300 .
C45 H45A 0.9300 .
C46 C47 1.372(13) 1_454
C46 C50 1.377(13) 1_454
C47 C48 1.367(14) .
C47 C46 1.372(13) 1_656
C47 H47A 0.9300 .
C48 H48A 0.9300 .
C49 C50 1.353(13) .
C49 H49A 0.9300 .
C50 C46 1.377(13) 1_656
C50 H50A 0.9300 .
